data_8101950
loop_
_publ_author_name
'Zukerman-Schpector, J.'
'Maganhi, S.'
'Olivato, P. R.'
'Vinhato, E.'

_publ_section_title
;Crystal structure of cis-4-tert-butyl-2-(4-nitrophenylsulfonyl)cyclohexanone,
 C~16~H~21~NO~5~S
;
_journal_issue 2
_journal_name_full 'Zeitschrift f\"ur Kristallographie - New Crystal Structures'
_journal_page_first 165
_journal_page_last 166
_journal_volume 221
_journal_year 2006
_chemical_formula_moiety 'C16 H21 N O5 S'
_chemical_formula_sum 'C16 H21 N O5 S'
_chemical_formula_weight 339.40
_chemical_name_systematic
; 
cis-4-tert-butyl-2-(4-nitro-phenylsulfonyl)cyclohexanone
;
_space_group_IT_number 2
_symmetry_cell_setting triclinic
_symmetry_space_group_name_Hall '-P 1'
_symmetry_space_group_name_H-M 'P -1'
_atom_sites_solution_hydrogens geom
_atom_sites_solution_primary direct
_atom_sites_solution_secondary difmap
_audit_creation_method SHELXL-97
_cell_angle_alpha 107.933(9)
_cell_angle_beta 95.12(1)
_cell_angle_gamma 99.96(1)
_cell_formula_units_Z 2
_cell_length_a 7.3395(9)
_cell_length_b 11.103(1)
_cell_length_c 11.391(1)
_cell_measurement_reflns_used 25
_cell_measurement_temperature 293(2)
_cell_measurement_theta_max 12.35
_cell_measurement_theta_min 10.75
_cell_volume 859.73(16)
_computing_cell_refinement 'Nonius CAD-4, 1998'
_computing_data_collection 'Nonius CAD-4, 1998'
_computing_data_reduction 'XCAD4 - CAD4'
_computing_molecular_graphics ORTEP3
_computing_publication_material 'PARST, PLATON, WiGX'
_computing_structure_refinement SHELXL-97
_computing_structure_solution SIR92
_diffrn_ambient_temperature 293(2)
_diffrn_measured_fraction_theta_full 0.998
_diffrn_measured_fraction_theta_max 0.998
_diffrn_measurement_device_type 'Nonius CAD-4'
_diffrn_measurement_method theta/2theta
_diffrn_radiation_monochromator graphite
_diffrn_radiation_source 'fine-focus sealed tube'
_diffrn_radiation_type MoK\a
_diffrn_radiation_wavelength 0.71073
_diffrn_reflns_av_R_equivalents 0.0214
_diffrn_reflns_av_sigmaI/netI 0.0498
_diffrn_reflns_limit_h_max 8
_diffrn_reflns_limit_h_min -9
_diffrn_reflns_limit_k_max 13
_diffrn_reflns_limit_k_min 0
_diffrn_reflns_limit_l_max 13
_diffrn_reflns_limit_l_min -14
_diffrn_reflns_number 3533
_diffrn_reflns_theta_full 25.97
_diffrn_reflns_theta_max 25.97
_diffrn_reflns_theta_min 1.90
_diffrn_standards_decay_% 0.8
_diffrn_standards_interval_time 30
_diffrn_standards_number 3
_exptl_absorpt_coefficient_mu 0.212
_exptl_absorpt_correction_type none
_exptl_crystal_colour yellowish
_exptl_crystal_density_diffrn 1.311
_exptl_crystal_density_method 'not measured'
_exptl_crystal_description irregular
_exptl_crystal_F_000 360
_exptl_crystal_size_max 0.15
_exptl_crystal_size_mid 0.10
_exptl_crystal_size_min 0.05
_refine_diff_density_max 0.321
_refine_diff_density_min -0.261
_refine_diff_density_rms 0.077
_refine_ls_extinction_method none
_refine_ls_goodness_of_fit_ref 1.005
_refine_ls_hydrogen_treatment riding
_refine_ls_matrix_type full
_refine_ls_number_parameters 211
_refine_ls_number_reflns 3352
_refine_ls_number_restraints 0
_refine_ls_restrained_S_all 1.005
_refine_ls_R_factor_all 0.1564
_refine_ls_R_factor_gt 0.0622
_refine_ls_shift/su_max 0.000
_refine_ls_shift/su_mean 0.000
_refine_ls_structure_factor_coef Fsqd
_refine_ls_weighting_details 'calc w=1/[\s^2^(Fo^2^)+(0.1335P)^2^+0.0000P] where P=(Fo^2^+2Fc^2^)/3'
_refine_ls_weighting_scheme calc
_refine_ls_wR_factor_gt 0.1669
_refine_ls_wR_factor_ref 0.2176
_reflns_number_gt 1564
_reflns_number_total 3352
_reflns_threshold_expression >2sigma(I)
_cod_data_source_file 1267-1753.cff
_cod_data_source_block jzs-0506
_cod_original_cell_volume 859.7(2)
_cod_database_code 8101950

loop_
_symmetry_equiv_pos_as_xyz
'x, y, z'
'-x, -y, -z'

loop_
_atom_site_label
_atom_site_type_symbol
_atom_site_fract_x
_atom_site_fract_y
_atom_site_fract_z
_atom_site_U_iso_or_equiv
_atom_site_adp_type
_atom_site_occupancy
_atom_site_symmetry_multiplicity
_atom_site_Wyckoff_symbol
_atom_site_calc_flag
_atom_site_refinement_flags
_atom_site_disorder_assembly
_atom_site_disorder_group
S S 0.80844(14) -0.04582(9) 0.11682(8) 0.0563(4) Uani 1 2 i d . . .
N N 0.3158(6) -0.1965(4) 0.4552(4) 0.0795(10) Uani 1 2 i d . . .
O1 O 1.0929(5) 0.0979(4) 0.3450(3) 0.0906(10) Uani 1 2 i d . . .
O2 O 0.9538(4) -0.1191(3) 0.1117(2) 0.0722(8) Uani 1 2 i d . . .
O3 O 0.6861(4) -0.0683(3) 0.0024(2) 0.0686(8) Uani 1 2 i d . . .
O4 O 0.1544(6) -0.1896(5) 0.4428(4) 0.1199(14) Uani 1 2 i d . . .
O5 O 0.3784(7) -0.2358(6) 0.5317(5) 0.1451(19) Uani 1 2 i d . . .
C1 C 0.9116(6) 0.1208(4) 0.1705(4) 0.0641(10) Uani 1 2 i d . . .
H1 H 0.9870 0.1287 0.1054 0.077 Uiso 1 2 i calc R . .
C2 C 1.0599(6) 0.1656(5) 0.2870(4) 0.0732(12) Uani 1 2 i d . . .
C3 C 1.1519(9) 0.3029(6) 0.3191(7) 0.128(2) Uani 1 2 i d . . .
H3A H 1.2181 0.3325 0.4038 0.153 Uiso 1 2 i calc R . .
H3B H 1.2444 0.3093 0.2644 0.153 Uiso 1 2 i calc R . .
C4 C 1.0263(9) 0.3905(6) 0.3101(6) 0.123(2) Uani 1 2 i d . . .
H4A H 1.1018 0.4747 0.3197 0.148 Uiso 1 2 i calc R . .
H4B H 0.9550 0.4012 0.3790 0.148 Uiso 1 2 i calc R . .
C5 C 0.8914(8) 0.3460(4) 0.1899(4) 0.0904(15) Uani 1 2 i d . . .
H5 H 0.9690 0.3408 0.1236 0.108 Uiso 1 2 i calc R . .
C6 C 0.7891(7) 0.2093(4) 0.1676(4) 0.0803(14) Uani 1 2 i d . . .
H6A H 0.7085 0.2098 0.2307 0.096 Uiso 1 2 i calc R . .
H6B H 0.7098 0.1779 0.0870 0.096 Uiso 1 2 i calc R . .
C7 C 0.6660(5) -0.0782(3) 0.2251(3) 0.0492(9) Uani 1 2 i d . . .
C8 C 0.4823(5) -0.0721(4) 0.2088(3) 0.0569(9) Uani 1 2 i d . . .
H8 H 0.4366 -0.0421 0.1467 0.068 Uiso 1 2 i calc R . .
C9 C 0.3639(6) -0.1104(4) 0.2840(4) 0.0691(11) Uani 1 2 i d . . .
H9 H 0.2373 -0.1089 0.2730 0.083 Uiso 1 2 i calc R . .
C10 C 0.4409(6) -0.1513(3) 0.3766(3) 0.0569(9) Uani 1 2 i d . . .
C11 C 0.6251(6) -0.1529(4) 0.3969(3) 0.0638(11) Uani 1 2 i d . . .
H11 H 0.6720 -0.1793 0.4613 0.077 Uiso 1 2 i calc R . .
C12 C 0.7409(6) -0.1152(4) 0.3214(3) 0.0630(10) Uani 1 2 i d . . .
H12 H 0.8681 -0.1143 0.3344 0.076 Uiso 1 2 i calc R . .
C13 C 0.7628(11) 0.4378(5) 0.1761(6) 0.115(2) Uani 1 2 i d . . .
C14 C 0.8788(13) 0.5677(6) 0.1818(8) 0.168(3) Uani 1 2 i d . . .
H14A H 0.9753 0.5536 0.1306 0.252 Uiso 1 2 i calc R . .
H14B H 0.9346 0.6159 0.2665 0.252 Uiso 1 2 i calc R . .
H14C H 0.7995 0.6156 0.1518 0.252 Uiso 1 2 i calc R . .
C15 C 0.640(2) 0.3832(8) 0.0548(11) 0.313(9) Uani 1 2 i d . . .
H15A H 0.5318 0.3249 0.0612 0.469 Uiso 1 2 i calc R . .
H15B H 0.7070 0.3371 -0.0069 0.469 Uiso 1 2 i calc R . .
H15C H 0.6026 0.4520 0.0310 0.469 Uiso 1 2 i calc R . .
C16 C 0.6546(15) 0.4664(10) 0.2813(13) 0.228(5) Uani 1 2 i d . . .
H16A H 0.6120 0.5451 0.2887 0.342 Uiso 1 2 i calc R . .
H16B H 0.7330 0.4764 0.3573 0.342 Uiso 1 2 i calc R . .
H16C H 0.5488 0.3965 0.2662 0.342 Uiso 1 2 i calc R . .

loop_
_atom_site_aniso_label
_atom_site_aniso_U_11
_atom_site_aniso_U_22
_atom_site_aniso_U_33
_atom_site_aniso_U_23
_atom_site_aniso_U_13
_atom_site_aniso_U_12
S 0.0631(7) 0.0596(6) 0.0467(5) 0.0155(4) 0.0026(4) 0.0212(5)
N 0.080(3) 0.084(3) 0.070(2) 0.0219(19) 0.015(2) 0.009(2)
O1 0.072(2) 0.114(3) 0.080(2) 0.0291(19) -0.0217(17) 0.0258(19)
O2 0.078(2) 0.0795(18) 0.0705(17) 0.0252(14) 0.0229(15) 0.0404(16)
O3 0.089(2) 0.0702(17) 0.0423(13) 0.0165(12) -0.0057(13) 0.0184(15)
O4 0.084(3) 0.160(4) 0.126(3) 0.058(3) 0.039(2) 0.024(3)
O5 0.120(3) 0.227(5) 0.143(4) 0.133(4) 0.041(3) 0.036(4)
C1 0.061(3) 0.070(3) 0.060(2) 0.0212(19) 0.0030(19) 0.015(2)
C2 0.046(2) 0.084(3) 0.078(3) 0.018(2) -0.007(2) 0.008(2)
C3 0.092(4) 0.100(4) 0.159(6) 0.036(4) -0.053(4) -0.018(4)
C4 0.114(5) 0.080(4) 0.129(5) 0.009(3) -0.044(4) -0.020(3)
C5 0.119(4) 0.060(3) 0.081(3) 0.021(2) -0.003(3) 0.005(3)
C6 0.084(3) 0.058(2) 0.086(3) 0.024(2) -0.032(2) 0.003(2)
C7 0.050(2) 0.0470(19) 0.0475(18) 0.0101(15) -0.0060(15) 0.0177(16)
C8 0.053(2) 0.067(2) 0.055(2) 0.0248(18) -0.0023(18) 0.0212(19)
C9 0.063(3) 0.077(3) 0.069(2) 0.022(2) -0.001(2) 0.029(2)
C10 0.061(3) 0.053(2) 0.0503(19) 0.0097(16) 0.0065(18) 0.0104(18)
C11 0.064(3) 0.076(3) 0.056(2) 0.0300(19) -0.005(2) 0.018(2)
C12 0.058(2) 0.081(3) 0.058(2) 0.032(2) -0.0022(19) 0.025(2)
C13 0.145(6) 0.059(3) 0.125(5) 0.031(3) -0.031(4) 0.006(3)
C14 0.221(9) 0.064(3) 0.211(8) 0.054(4) 0.009(7) 0.006(5)
C15 0.489(19) 0.085(5) 0.280(11) 0.042(6) -0.263(13) 0.037(8)
C16 0.173(9) 0.189(10) 0.373(17) 0.120(11) 0.076(10) 0.106(8)

loop_
_atom_type_symbol
_atom_type_description
_atom_type_scat_dispersion_real
_atom_type_scat_dispersion_imag
_atom_type_scat_source
C C 0.0033 0.0016 'International Tables Vol C Tables 4.2.6.8 and 6.1.1.4'
H H 0.0000 0.0000 'International Tables Vol C Tables 4.2.6.8 and 6.1.1.4'
N N 0.0061 0.0033 'International Tables Vol C Tables 4.2.6.8 and 6.1.1.4'
O O 0.0106 0.0060 'International Tables Vol C Tables 4.2.6.8 and 6.1.1.4'
S S 0.1246 0.1234 'International Tables Vol C Tables 4.2.6.8 and 6.1.1.4'

loop_
_geom_angle_atom_site_label_1
_geom_angle_atom_site_label_2
_geom_angle_atom_site_label_3
_geom_angle
_geom_angle_site_symmetry_1
_geom_angle_site_symmetry_3
_geom_angle_publ_flag
O3 S O2 117.8(2) . . ?
O3 S C1 105.8(2) . . ?
O2 S C1 109.2(2) . . ?
O3 S C7 107.2(2) . . ?
O2 S C7 108.2(2) . . ?
C1 S C7 108.4(2) . . ?
O5 N O4 121.4(5) . . ?
O5 N C10 118.9(4) . . ?
O4 N C10 119.6(4) . . ?
C6 C1 C2 114.7(4) . . ?
C6 C1 S 117.1(3) . . ?
C2 C1 S 115.1(3) . . ?
O1 C2 C3 124.6(4) . . ?
O1 C2 C1 123.5(4) . . ?
C3 C2 C1 111.9(4) . . ?
C4 C3 C2 115.3(5) . . ?
C3 C4 C5 114.9(5) . . ?
C6 C5 C4 108.6(4) . . ?
C6 C5 C13 114.0(5) . . ?
C4 C5 C13 116.1(4) . . ?
C1 C6 C5 113.8(4) . . ?
C8 C7 C12 121.3(4) . . ?
C8 C7 S 119.1(3) . . ?
C12 C7 S 119.5(3) . . ?
C7 C8 C9 120.1(3) . . ?
C8 C9 C10 117.3(4) . . ?
C11 C10 C9 123.1(4) . . ?
C11 C10 N 118.8(4) . . ?
C9 C10 N 118.1(4) . . ?
C10 C11 C12 119.0(3) . . ?
C11 C12 C7 119.0(4) . . ?
C15 C13 C16 112(1) . . ?
C15 C13 C14 107.7(7) . . ?
C16 C13 C14 105.8(7) . . ?
C15 C13 C5 110.3(6) . . ?
C16 C13 C5 110.7(6) . . ?
C14 C13 C5 110.2(6) . . ?

loop_
_geom_bond_atom_site_label_1
_geom_bond_atom_site_label_2
_geom_bond_distance
_geom_bond_site_symmetry_2
_geom_bond_publ_flag
S O3 1.443(3) . ?
S O2 1.444(3) . ?
S C1 1.762(4) . ?
S C7 1.766(4) . ?
N O5 1.180(5) . ?
N O4 1.199(5) . ?
N C10 1.470(6) . ?
O1 C2 1.183(5) . ?
C1 C6 1.448(5) . ?
C1 C2 1.531(6) . ?
C2 C3 1.473(7) . ?
C3 C4 1.470(8) . ?
C4 C5 1.507(7) . ?
C5 C6 1.505(6) . ?
C5 C13 1.536(7) . ?
C7 C8 1.360(5) . ?
C7 C12 1.386(5) . ?
C8 C9 1.379(6) . ?
C9 C10 1.383(5) . ?
C10 C11 1.355(5) . ?
C11 C12 1.366(6) . ?
C13 C15 1.468(9) . ?
C13 C16 1.48(1) . ?
C13 C14 1.523(9) . ?
